data_1503884
loop_
_publ_author_name
'Shackelford, Scott A.'
'Belletire, John L.'
'Boatz, Jerry A.'
'Schneider, Stefan'
'Wheaton, Amanda K.'
'Wight, Brett A.'
'Hudgens, Leslie M.'
'Ammon, Herman L.'
'Strauss, Steven H.'

_publ_section_title
;
 Pairing heterocyclic cations with closo-icosahedral borane and carborane
 anions. i. benchtop aqueous synthesis of binary triazolium and
 imidazolium salts with limited water solubility.
;
_journal_issue 12
_journal_name_full 'Organic letters'
_journal_page_first 2623
_journal_page_last 2626
_journal_paper_doi 10.1021/ol900550v
_journal_volume 11
_journal_year 2009
_chemical_formula_sum 'C10 H32 B12 N10'
_chemical_formula_weight 422.18
_chemical_name_common '[(1-Am-3-M-1,2,3-Triaz)]2B12H12.(CH3CN)2'
_chemical_name_systematic
; 
 ? 
;
_space_group_IT_number 14
_symmetry_cell_setting monoclinic
_symmetry_space_group_name_Hall '-P 2yn'
_symmetry_space_group_name_H-M 'P 1 21/n 1'
_atom_sites_solution_hydrogens geom
_atom_sites_solution_primary direct
_atom_sites_solution_secondary difmap
_audit_creation_method SHELXL-97
_cell_angle_alpha 90.00
_cell_angle_beta 102.668(9)
_cell_angle_gamma 90.00
_cell_formula_units_Z 2
_cell_length_a 11.590(5)
_cell_length_b 8.959(4)
_cell_length_c 12.229(5)
_cell_measurement_temperature 296(2)
_cell_volume 1238.9(9)
_computing_cell_refinement 'Bruker SMART'
_computing_data_collection 'Bruker SMART'
_computing_data_reduction 'Bruker SAINT'
_computing_structure_refinement 'SHELXL-97 (Sheldrick, 2008)'
_computing_structure_solution 'SHELXS-97 (Sheldrick, 2008)'
_diffrn_ambient_temperature 296(2)
_diffrn_measured_fraction_theta_full 0.951
_diffrn_measured_fraction_theta_max 0.951
_diffrn_measurement_device_type 'CCD area detector'
_diffrn_measurement_method 'phi and omega scans'
_diffrn_radiation_monochromator graphite
_diffrn_radiation_source 'fine-focus sealed tube'
_diffrn_radiation_type MoK\a
_diffrn_radiation_wavelength 0.71073
_diffrn_reflns_av_R_equivalents 0.0406
_diffrn_reflns_av_sigmaI/netI 0.0439
_diffrn_reflns_limit_h_max 14
_diffrn_reflns_limit_h_min -15
_diffrn_reflns_limit_k_max 11
_diffrn_reflns_limit_k_min -9
_diffrn_reflns_limit_l_max 16
_diffrn_reflns_limit_l_min -15
_diffrn_reflns_number 12470
_diffrn_reflns_theta_full 28.19
_diffrn_reflns_theta_max 28.19
_diffrn_reflns_theta_min 2.19
_exptl_absorpt_coefficient_mu 0.066
_exptl_absorpt_correction_T_max 0.989
_exptl_absorpt_correction_T_min 0.973
_exptl_absorpt_correction_type multi-scan
_exptl_absorpt_process_details sadabs
_exptl_crystal_colour colorless
_exptl_crystal_density_diffrn 1.132
_exptl_crystal_density_method 'not measured'
_exptl_crystal_description needle
_exptl_crystal_F_000 444
_exptl_crystal_size_max 0.41
_exptl_crystal_size_mid 0.26
_exptl_crystal_size_min 0.17
_refine_diff_density_max 0.337
_refine_diff_density_min -0.399
_refine_diff_density_rms 0.040
_refine_ls_extinction_method none
_refine_ls_goodness_of_fit_ref 1.036
_refine_ls_hydrogen_treatment mixed
_refine_ls_matrix_type full
_refine_ls_number_parameters 168
_refine_ls_number_reflns 2895
_refine_ls_number_restraints 0
_refine_ls_restrained_S_all 1.036
_refine_ls_R_factor_all 0.1202
_refine_ls_R_factor_gt 0.0628
_refine_ls_shift/su_max 0.000
_refine_ls_shift/su_mean 0.000
_refine_ls_structure_factor_coef Fsqd
_refine_ls_weighting_details 'calc w=1/[\s^2^(Fo^2^)+(0.0917P)^2^+0.4172P] where P=(Fo^2^+2Fc^2^)/3'
_refine_ls_weighting_scheme calc
_refine_ls_wR_factor_gt 0.1692
_refine_ls_wR_factor_ref 0.1993
_reflns_number_gt 1676
_reflns_number_total 2895
_reflns_threshold_expression >2sigma(I)
_cod_data_source_file ol900550v_si_002.cif
_cod_data_source_block 2
_cod_depositor_comments
;
The following automatic conversions were performed:

'_symmetry_cell_setting' value 'Monoclinic' changed to 'monoclinic'
according to /home/saulius/struct/CIF-dictionaries/cif_core.dic
dictionary named 'cif_core.dic' version 2.4.2 from 2011-04-26.

Automatic conversion script
Id: cif_fix_values 1715 2011-07-08 13:25:40Z adriana 
;
_cod_original_sg_symbol_H-M P21/n
_cod_database_code 1503884

loop_
_symmetry_equiv_pos_as_xyz
'x, y, z'
'-x+1/2, y+1/2, -z+1/2'
'-x, -y, -z'
'x-1/2, -y-1/2, z-1/2'

loop_
_atom_site_label
_atom_site_type_symbol
_atom_site_fract_x
_atom_site_fract_y
_atom_site_fract_z
_atom_site_U_iso_or_equiv
_atom_site_adp_type
_atom_site_occupancy
_atom_site_symmetry_multiplicity
_atom_site_calc_flag
_atom_site_refinement_flags
B1 B 0.3555(2) 0.0161(3) 0.5019(2) 0.0426(6) Uani 1 1 d .
B2 B 0.4375(2) -0.1473(3) 0.5517(2) 0.0435(6) Uani 1 1 d .
B4 B 0.4144(2) 0.0921(3) 0.39132(19) 0.0430(6) Uani 1 1 d .
B6 B 0.4669(2) 0.0239(3) 0.6268(2) 0.0454(6) Uani 1 1 d .
B3 B 0.4054(2) -0.1049(3) 0.4060(2) 0.0422(6) Uani 1 1 d .
B5 B 0.4526(2) 0.1715(3) 0.5280(2) 0.0427(6) Uani 1 1 d .
N1 N 0.34852(15) 1.0931(2) 1.00675(15) 0.0465(5) Uani 1 1 d .
N3 N 0.31792(16) 0.8954(2) 0.91735(15) 0.0492(5) Uani 1 1 d .
N2 N 0.32608(19) 1.0406(2) 0.90409(15) 0.0549(5) Uani 1 1 d .
N4 N 0.3694(2) 1.2446(2) 1.0295(2) 0.0664(6) Uani 1 1 d .
N5 N -0.0308(3) 0.0937(4) 0.3509(3) 0.1102(11) Uani 1 1 d .
C1 C 0.3317(3) 0.8584(3) 1.0246(2) 0.0682(7) Uani 1 1 d .
H1A H 0.3274 0.7630 1.0535 0.082 Uiso 1 1 calc R
C5 C 0.0200(3) 0.0486(3) 0.2894(3) 0.0718(8) Uani 1 1 d .
C2 C 0.3532(3) 0.9866(3) 1.0834(2) 0.0656(7) Uani 1 1 d .
H2A H 0.3681 0.9981 1.1608 0.079 Uiso 1 1 calc R
H1 H 0.261(2) 0.027(3) 0.5075(18) 0.057(7) Uiso 1 1 d .
H4 H 0.360(2) 0.155(3) 0.3200(18) 0.061(7) Uiso 1 1 d .
H5 H 0.4224(18) 0.286(2) 0.5423(16) 0.046(6) Uiso 1 1 d .
H3 H 0.344(2) -0.176(3) 0.3481(18) 0.060(6) Uiso 1 1 d .
H6 H 0.443(2) 0.040(3) 0.7092(19) 0.058(7) Uiso 1 1 d .
H2 H 0.395(2) -0.243(3) 0.5838(18) 0.057(6) Uiso 1 1 d .
C3 C 0.2969(3) 0.7949(3) 0.8202(2) 0.0742(8) Uiso 1 1 d .
H3A H 0.2921 0.8521 0.7530 0.111 Uiso 1 1 calc R
H3B H 0.2240 0.7421 0.8160 0.111 Uiso 1 1 calc R
H3C H 0.3608 0.7247 0.8280 0.111 Uiso 1 1 calc R
C4 C 0.0869(3) -0.0076(3) 0.2128(2) 0.0749(8) Uiso 1 1 d .
H4A H 0.1679 -0.0204 0.2512 0.112 Uiso 1 1 calc R
H4B H 0.0827 0.0619 0.1523 0.112 Uiso 1 1 calc R
H4C H 0.0549 -0.1019 0.1835 0.112 Uiso 1 1 calc R
H7 H 0.301(3) 1.291(4) 1.033(3) 0.126(14) Uiso 1 1 d .
H8 H 0.396(3) 1.283(3) 0.965(3) 0.087(10) Uiso 1 1 d .

loop_
_atom_site_aniso_label
_atom_site_aniso_U_11
_atom_site_aniso_U_22
_atom_site_aniso_U_33
_atom_site_aniso_U_23
_atom_site_aniso_U_13
_atom_site_aniso_U_12
B1 0.0393(14) 0.0387(13) 0.0489(13) -0.0010(10) 0.0079(10) 0.0012(10)
B2 0.0465(14) 0.0352(13) 0.0473(13) 0.0045(10) 0.0071(11) -0.0015(10)
B4 0.0473(14) 0.0370(13) 0.0405(12) 0.0051(10) 0.0007(10) 0.0022(11)
B6 0.0520(15) 0.0475(14) 0.0368(12) -0.0038(10) 0.0098(10) 0.0002(11)
B3 0.0437(13) 0.0345(12) 0.0438(12) -0.0046(9) -0.0001(10) 0.0003(10)
B5 0.0433(13) 0.0330(12) 0.0492(13) -0.0054(10) 0.0044(10) 0.0038(10)
N1 0.0426(10) 0.0480(11) 0.0486(10) -0.0004(8) 0.0092(8) 0.0003(8)
N3 0.0488(11) 0.0466(11) 0.0527(11) -0.0010(8) 0.0121(8) -0.0048(8)
N2 0.0720(14) 0.0477(12) 0.0485(11) 0.0017(8) 0.0209(10) 0.0003(10)
N4 0.0761(16) 0.0464(13) 0.0757(15) -0.0099(11) 0.0148(13) 0.0013(11)
N5 0.110(3) 0.112(3) 0.112(2) -0.013(2) 0.033(2) 0.023(2)
C1 0.0804(19) 0.0538(15) 0.0604(15) 0.0152(12) -0.0066(13) -0.0140(13)
C5 0.0665(18) 0.0532(16) 0.087(2) -0.0028(14) -0.0016(15) 0.0011(14)
C2 0.0748(18) 0.0698(17) 0.0443(12) 0.0074(11) -0.0038(12) -0.0162(14)

loop_
_atom_type_symbol
_atom_type_description
_atom_type_scat_dispersion_real
_atom_type_scat_dispersion_imag
_atom_type_scat_source
C C 0.0033 0.0016 'International Tables Vol C Tables 4.2.6.8 and 6.1.1.4'
H H 0.0000 0.0000 'International Tables Vol C Tables 4.2.6.8 and 6.1.1.4'
B B 0.0013 0.0007 'International Tables Vol C Tables 4.2.6.8 and 6.1.1.4'
N N 0.0061 0.0033 'International Tables Vol C Tables 4.2.6.8 and 6.1.1.4'

loop_
_geom_angle_atom_site_label_1
_geom_angle_atom_site_label_2
_geom_angle_atom_site_label_3
_geom_angle
_geom_angle_site_symmetry_1
_geom_angle_site_symmetry_3
B6 B1 B5 60.01(14) . .
B6 B1 B4 108.16(18) . .
B5 B1 B4 60.18(14) . .
B6 B1 B2 60.25(14) . .
B5 B1 B2 108.27(18) . .
B4 B1 B2 108.03(17) . .
B6 B1 B3 108.10(18) . .
B5 B1 B3 108.12(17) . .
B4 B1 B3 59.93(14) . .
B2 B1 B3 59.91(13) . .
B4 B2 B3 107.81(16) 3_656 .
B4 B2 B5 60.16(14) 3_656 3_656
B3 B2 B5 59.70(13) . 3_656
B4 B2 B1 107.66(17) 3_656 .
B3 B2 B1 60.16(13) . .
B5 B2 B1 107.82(16) 3_656 .
B4 B2 B6 59.92(14) 3_656 .
B3 B2 B6 107.85(17) . .
B5 B2 B6 107.99(17) 3_656 .
B1 B2 B6 59.70(14) . .
B2 B4 B6 60.23(14) 3_656 3_656
B2 B4 B1 107.91(16) 3_656 .
B6 B4 B1 107.95(17) 3_656 .
B2 B4 B3 108.05(17) 3_656 .
B6 B4 B3 59.79(14) 3_656 .
B1 B4 B3 60.17(13) . .
B2 B4 B5 60.02(13) 3_656 .
B6 B4 B5 108.12(17) 3_656 .
B1 B4 B5 59.81(14) . .
B3 B4 B5 108.02(16) . .
B3 B6 B1 107.92(17) 3_656 .
B3 B6 B5 59.91(14) 3_656 .
B1 B6 B5 60.05(13) . .
B3 B6 B4 60.16(14) 3_656 3_656
B1 B6 B4 107.87(16) . 3_656
B5 B6 B4 108.07(16) . 3_656
B3 B6 B2 108.03(16) 3_656 .
B1 B6 B2 60.05(13) . .
B5 B6 B2 108.15(16) . .
B4 B6 B2 59.84(14) 3_656 .
B5 B3 B6 60.09(15) 3_656 3_656
B5 B3 B2 60.15(14) 3_656 .
B6 B3 B2 108.21(17) 3_656 .
B5 B3 B4 108.13(17) 3_656 .
B6 B3 B4 60.05(14) 3_656 .
B2 B3 B4 108.02(16) . .
B5 B3 B1 108.00(17) 3_656 .
B6 B3 B1 107.94(17) 3_656 .
B2 B3 B1 59.93(14) . .
B4 B3 B1 59.90(14) . .
B3 B5 B6 60.00(14) 3_656 .
B3 B5 B1 107.89(17) 3_656 .
B6 B5 B1 59.94(14) . .
B3 B5 B2 60.15(14) 3_656 3_656
B6 B5 B2 108.13(17) . 3_656
B1 B5 B2 107.92(16) . 3_656
B3 B5 B4 107.91(16) 3_656 .
B6 B5 B4 107.96(17) . .
B1 B5 B4 60.01(13) . .
B2 B5 B4 59.83(14) 3_656 .
N2 N1 C2 112.7(2) . .
N2 N1 N4 121.9(2) . .
C2 N1 N4 125.3(2) . .
N2 N3 C1 111.9(2) . .
N2 N3 C3 120.67(19) . .
C1 N3 C3 127.5(2) . .
N1 N2 N3 103.93(17) . .
N3 C1 C2 106.3(2) . .
N5 C5 C4 178.8(4) . .
N1 C2 C1 105.2(2) . .

loop_
_geom_bond_atom_site_label_1
_geom_bond_atom_site_label_2
_geom_bond_distance
_geom_bond_site_symmetry_2
B1 B6 1.773(4) .
B1 B5 1.775(3) .
B1 B4 1.778(3) .
B1 B2 1.779(3) .
B1 B3 1.783(3) .
B2 B4 1.775(4) 3_656
B2 B3 1.779(3) .
B2 B5 1.779(3) 3_656
B2 B6 1.783(4) .
B4 B2 1.775(4) 3_656
B4 B6 1.777(4) 3_656
B4 B3 1.779(3) .
B4 B5 1.781(3) .
B6 B3 1.772(4) 3_656
B6 B5 1.774(3) .
B6 B4 1.777(4) 3_656
B3 B5 1.771(3) 3_656
B3 B6 1.772(4) 3_656
B5 B3 1.771(3) 3_656
B5 B2 1.779(3) 3_656
N1 N2 1.312(2) .
N1 C2 1.330(3) .
N1 N4 1.396(3) .
N3 N2 1.317(3) .
N3 C1 1.329(3) .
N3 C3 1.468(3) .
N5 C5 1.127(4) .
C1 C2 1.349(4) .
C5 C4 1.432(4) .
